data_5000240
loop_
_publ_author_name
'Kato, Yuko'
'Fusetani, Nobuhiro'
'Matsunaga, Shigeki'
'Hashimoto, Kanehisa'
'Fujita, Shigeo'
'Furuya, Toshio'

_publ_section_title
;
 Bioactive marine metabolites. Part 16. Calyculin A. A novel antitumor
 metabolite from the marine sponge Discodermia calyx
;
_journal_issue 10
_journal_name_full 'Journal of the American Chemical Society'
_journal_page_first 2780
_journal_page_last 2781
_journal_paper_doi 10.1021/ja00270a061
_journal_volume 108
_journal_year 1986
_chemical_formula_sum 'C50 H81 N4 O15 P'
_space_group_IT_number 19
_symmetry_cell_setting orthorhombic
_symmetry_Int_Tables_number 19
_symmetry_space_group_name_Hall 'P 2ac 2ab'
_symmetry_space_group_name_H-M 'P 21 21 21'
_cell_angle_alpha 90
_cell_angle_beta 90
_cell_angle_gamma 90
_cell_formula_units_Z 4
_cell_length_a 18.173(3)
_cell_length_b 20.138(4)
_cell_length_c 15.574(3)
_cod_original_formula_sum 'C50 H81 N4 O15 P1'
_cod_database_code 5000240

loop_
_symmetry_equiv_pos_site_id
_symmetry_equiv_pos_as_xyz
1 x,y,z
2 1/2+x,1/2-y,-z
3 -x,1/2+y,1/2-z
4 1/2-x,-y,1/2+z

loop_
_atom_site_label
_atom_site_type_symbol
_atom_site_fract_x
_atom_site_fract_y
_atom_site_fract_z
P1 P 0.4092(4) 0.1634(3) 0.6140(5)
O1 O 0.2751(8) 0.3662(8) 0.439(1)
O2 O 0.3106(7) 0.2410(7) 0.428(1)
O3 O 0.3950(9) 0.1223(8) 0.268(1)
O4 O 0.4154(7) 0.1116(6) 0.5372(9)
O5 O 0.3877(8) 0.2280(7) 0.574(1)
O6 O 0.3473(7) 0.1342(7) 0.672(1)
O7 O 0.4797(8) 0.1661(8) 0.664(1)
O8 O 0.4419(8) 0.0204(7) 0.380(1)
O9 O 0.4061(9) -0.0989(8) 0.298(1)
O10 O 0.3892(8) -0.0287(7) 0.504(1)
O11 O 0.103(1) 0.2000(8) 0.598(1)
O12 O 0.3340(8) 0.3707(7) 0.777(1)
O13 O 0.4338(8) 0.3554(7) 0.579(1)
O14 O 0.4731(8) 0.3440(8) 0.810(1)
O15 O 0.591(1) 0.4266(9) 0.680(1)
N1 N 0.718(2) 0.809(2) 0.375(2)
N2 N 0.202(1) 0.1482(9) 0.612(1)
N3 N 0.301(1) 0.3805(9) 0.628(1)
N4 N 0.581(1) 0.2484(9) 0.706(1)
C1 C 0.709(2) 0.804(2) 0.451(3)
C2 C 0.690(2) 0.781(1) 0.533(2)
C3 C 0.638(1) 0.728(1) 0.553(2)
C4 C 0.601(2) 0.691(1) 0.473(2)
C5 C 0.557(2) 0.640(1) 0.515(2)
C6 C 0.513(1) 0.605(1) 0.437(2)
C7 C 0.465(1) 0.550(1) 0.462(2)
C8 C 0.426(1) 0.526(1) 0.384(2)
C9 C 0.377(1) 0.481(1) 0.409(2)
C10 C 0.328(1) 0.452(1) 0.332(2)
C11 C 0.312(1) 0.371(1) 0.355(2)
C12 C 0.387(1) 0.330(1) 0.363(1)
C13 C 0.357(1) 0.252(1) 0.357(2)
C14 C 0.428(1) 0.207(1) 0.370(2)
C15 C 0.403(1) 0.134(1) 0.361(2)
C16 C 0.465(1) 0.089(1) 0.394(1)
C17 C 0.481(1) 0.093(1) 0.493(2)
C18 C 0.509(1) 0.022(1) 0.513(2)
C19 C 0.458(1) -0.019(1) 0.451(2)
C20 C 0.485(1) -0.091(1) 0.427(2)
C21 C 0.422(1) -0.128(1) 0.374(2)
C22 C 0.350(1) -0.134(1) 0.439(2)
C23 C 0.331(1) -0.061(1) 0.453(2)
C24 C 0.267(1) -0.058(1) 0.524(2)
C25 C 0.244(1) 0.015(1) 0.548(2)
C26 C 0.177(1) 0.037(1) 0.541(2)
C27 C 0.158(1) 0.104(1) 0.562(2)
C28 C 0.174(1) 0.207(1) 0.632(2)
C29 C 0.091(2) 0.139(1) 0.555(2)
C30 C 0.197(1) 0.265(1) 0.674(2)
C31 C 0.177(1) 0.327(1) 0.612(2)
C32 C 0.222(1) 0.389(1) 0.654(2)
C33 C 0.350(1) 0.375(1) 0.701(2)
C34 C 0.428(1) 0.3703(9) 0.667(1)
C35 C 0.472(1) 0.327(1) 0.722(2)
C36 C 0.553(1) 0.317(1) 0.679(2)
C37 C 0.609(2) 0.367(1) 0.725(2)
C38 C 0.638(2) 0.482(1) 0.704(2)
C39 C 0.597(1) 0.232(1) 0.795(2)
C40 C 0.645(2) 0.231(1) 0.647(2)
C41 C 0.163(1) 0.267(1) 0.764(2)
C42 C 0.369(1) -0.176(1) 0.516(2)
C43 C 0.588(1) 0.016(1) 0.478(1)
C44 C 0.505(1) 0.009(1) 0.614(2)
C45 C 0.325(1) 0.085(1) 0.252(2)
C46 C 0.434(1) 0.342(1) 0.277(2)
C47 C 0.249(2) 0.482(1) 0.341(2)
C48 C 0.437(1) 0.549(1) 0.292(2)
C49 C 0.454(2) 0.534(1) 0.560(2)
C50 C 0.645(2) 0.709(1) 0.648(2)

loop_
_atom_type_symbol
_atom_type_radius_bond
C 0.68
N 0.68
O 0.68
P 1.05
